data_4123059
loop_
_publ_author_name
'Blackburn, Anthea K.'
'Sue, Andrew C.-H.'
'Shveyd, Alexander K.'
'Cao, Dennis'
'Tayi, Alok'
'Narayanan, Ashwin'
'Rolczynski, Brian S.'
'Szarko, Jodi M.'
'Bozdemir, Ozgur A.'
'Wakabayashi, Rie'
'Lehrman, Jessica A.'
'Kahr, Bart'
'Chen, Lin X.'
'Nassar, Majed S.'
'Stupp, Samuel I.'
'Stoddart, J. Fraser'

_publ_section_title
;
 Lock-Arm Supramolecular Ordering: A Molecular Construction Set for
 Cocrystallizing Organic Charge Transfer Complexes.
;
_journal_name_full 'Journal of the American Chemical Society'
_journal_page_first 141124065827003
_journal_paper_doi 10.1021/ja509442t
_journal_year 2014
_chemical_formula_moiety 'C18 H24 O6, C10 H4 N2 O4'
_chemical_formula_sum 'C28 H28 N2 O10'
_chemical_formula_weight 552.52
_chemical_name_systematic
;
 ?
;
_space_group_crystal_system monoclinic
_space_group_IT_number 14
_space_group_name_Hall '-P 2ybc'
_space_group_name_H-M_alt 'P 1 21/c 1'
_symmetry_space_group_name_Hall '-P 2ybc'
_symmetry_space_group_name_H-M 'P 1 21/c 1'
_atom_sites_solution_hydrogens geom
_atom_sites_solution_primary direct
_audit_creation_date 2014-09-02
_audit_creation_method
;
Olex2 1.2
(compiled 2014.08.28 svn.r2986 for OlexSys, GUI svn.r4866)
;
_cell_angle_alpha 90
_cell_angle_beta 104.657(3)
_cell_angle_gamma 90
_cell_formula_units_Z 2
_cell_length_a 6.6667(3)
_cell_length_b 23.3906(10)
_cell_length_c 8.3455(3)
_cell_measurement_reflns_used 4713
_cell_measurement_temperature 84(2)
_cell_measurement_theta_max 29.15
_cell_measurement_theta_min 3.07
_cell_volume 1259.03(9)
_computing_cell_refinement 'SAINT V7.23A (Bruker, 2005)'
_computing_data_collection 'APEX2 V2.1-4 (Bruker, 2007)'
_computing_data_reduction 'Bruker SAINT'
_computing_molecular_graphics 'Olex2 (Dolomanov et al., 2009)'
_computing_publication_material 'Olex2 (Dolomanov et al., 2009)'
_computing_structure_refinement 'ShelXL (Sheldrick, 2008)'
_computing_structure_solution 'ShelXS (Sheldrick, 2008)'
_diffrn_ambient_temperature 84.33
_diffrn_detector_area_resol_mean 8
_diffrn_measured_fraction_theta_full 0.999
_diffrn_measured_fraction_theta_max 0.991
_diffrn_measurement_device_type 'Bruker SMART APEX CCD area detector'
_diffrn_measurement_method '\w and \f scans'
_diffrn_radiation_monochromator 'Quazar optics'
_diffrn_radiation_type MoK\a
_diffrn_radiation_wavelength 0.71073
_diffrn_reflns_av_R_equivalents 0.0893
_diffrn_reflns_av_unetI/netI 0.0720
_diffrn_reflns_Laue_measured_fraction_full 0.999
_diffrn_reflns_Laue_measured_fraction_max 0.991
_diffrn_reflns_limit_h_max 9
_diffrn_reflns_limit_h_min -9
_diffrn_reflns_limit_k_max 29
_diffrn_reflns_limit_k_min -32
_diffrn_reflns_limit_l_max 11
_diffrn_reflns_limit_l_min -11
_diffrn_reflns_number 22137
_diffrn_reflns_point_group_measured_fraction_full 0.999
_diffrn_reflns_point_group_measured_fraction_max 0.991
_diffrn_reflns_theta_full 26.000
_diffrn_reflns_theta_max 29.405
_diffrn_reflns_theta_min 2.669
_diffrn_source microsource
_diffrn_standards_number 0
_exptl_absorpt_coefficient_mu 0.112
_exptl_absorpt_correction_T_max 0.7458
_exptl_absorpt_correction_T_min 0.5903
_exptl_absorpt_correction_type multi-scan
_exptl_absorpt_process_details
;
SADABS-2008/1 (Bruker,2008) was used for absorption correction.
wR2(int) was 0.0913 before and 0.0690 after correction.
The Ratio of minimum to maximum transmission is 0.7915.
The \l/2 correction factor is 0.0015.
;
_exptl_crystal_colour yellow
_exptl_crystal_colour_primary yellow
_exptl_crystal_density_diffrn 1.457
_exptl_crystal_description needle
_exptl_crystal_F_000 580
_exptl_crystal_size_max 0.67
_exptl_crystal_size_mid 0.074
_exptl_crystal_size_min 0.036
_refine_diff_density_max 0.672
_refine_diff_density_min -0.623
_refine_diff_density_rms 0.075
_refine_ls_extinction_method none
_refine_ls_goodness_of_fit_ref 1.024
_refine_ls_hydrogen_treatment constr
_refine_ls_matrix_type full
_refine_ls_number_parameters 181
_refine_ls_number_reflns 3450
_refine_ls_number_restraints 0
_refine_ls_restrained_S_all 1.024
_refine_ls_R_factor_all 0.1129
_refine_ls_R_factor_gt 0.0653
_refine_ls_shift/su_max 0.000
_refine_ls_shift/su_mean 0.000
_refine_ls_structure_factor_coef Fsqd
_refine_ls_weighting_details 'w=1/[\s^2^(Fo^2^)+(0.0820P)^2^+0.8310P] where P=(Fo^2^+2Fc^2^)/3'
_refine_ls_weighting_scheme calc
_refine_ls_wR_factor_gt 0.1522
_refine_ls_wR_factor_ref 0.1763
_reflns_Friedel_coverage 0.000
_reflns_number_gt 2208
_reflns_number_total 3450
_reflns_threshold_expression 'I > 2\s(I)'
_cod_data_source_file ja509442t_si_006.cif
_cod_data_source_block p21-c
_cod_database_code 4123059
_shelxl_version_number 2013-4
_shelx_space_group_comment
;
The symmetry employed for this shelxl refinement is uniquely defined
by the following loop, which should always be used as a source of
symmetry information in preference to the above space-group names.
They are only intended as comments.
;
_shelx_estimated_absorpt_t_max 0.996
_shelx_estimated_absorpt_t_min 0.929
_olex2_refinement_description
;
1. Fixed Uiso
 At 1.2 times of:
  All C(H) groups, All C(H,H) groups, All N(H) groups
 At 1.5 times of:
  All O(H) groups
2.a Secondary CH2 refined with riding coordinates:
 C1(H1A,H1B), C2(H2A,H2B), C3(H3A,H3B), C4(H4A,H4B)
2.b Aromatic/amide H refined with riding coordinates:
 C5(H5), C8(H8), C9(H9), N1(H1C), C14(H14)
2.c Tetrahedral OH refined with riding coordinates:
 O1(H1)
;
_olex2_submission_special_instructions 'No special instructions were received'

loop_
_space_group_symop_operation_xyz
'x, y, z'
'-x, y+1/2, -z+1/2'
'-x, -y, -z'
'x, -y-1/2, z-1/2'

loop_
_atom_site_label
_atom_site_type_symbol
_atom_site_fract_x
_atom_site_fract_y
_atom_site_fract_z
_atom_site_U_iso_or_equiv
_atom_site_adp_type
_atom_site_occupancy
_atom_site_site_symmetry_order
_atom_site_calc_flag
_atom_site_refinement_flags_posn
O1 O 0.9075(2) 0.24024(7) 0.3482(2) 0.0233(4) Uani 1 1 d .
H1 H 0.9665 0.2192 0.2927 0.035 Uiso 1 1 calc R
O2 O 0.5028(2) 0.28289(8) 0.2627(2) 0.0231(4) Uani 1 1 d .
O3 O 0.3715(3) 0.39067(9) 0.2978(2) 0.0335(5) Uani 1 1 d .
C1 C 0.7371(4) 0.20987(11) 0.3848(3) 0.0222(5) Uani 1 1 d .
H1A H 0.7249 0.2207 0.4967 0.027 Uiso 1 1 calc R
H1B H 0.7641 0.1682 0.3847 0.027 Uiso 1 1 calc R
C2 C 0.5371(4) 0.22326(11) 0.2593(3) 0.0216(5) Uani 1 1 d .
H2A H 0.5461 0.2114 0.1474 0.026 Uiso 1 1 calc R
H2B H 0.4210 0.2023 0.2866 0.026 Uiso 1 1 calc R
C3 C 0.3149(3) 0.30126(11) 0.1490(3) 0.0218(5) Uani 1 1 d .
H3A H 0.1937 0.2910 0.1914 0.026 Uiso 1 1 calc R
H3B H 0.2995 0.2827 0.0400 0.026 Uiso 1 1 calc R
C4 C 0.3291(4) 0.36516(11) 0.1329(3) 0.0208(5) Uani 1 1 d .
H4A H 0.4415 0.3749 0.0796 0.025 Uiso 1 1 calc R
H4B H 0.1971 0.3803 0.0629 0.025 Uiso 1 1 calc R
C5 C 0.3770(3) 0.48695(11) 0.1891(3) 0.0185(5) Uani 1 1 d .
H5 H 0.3305 0.4731 0.0790 0.022 Uiso 1 1 calc R
C6 C 0.4115(3) 0.44890(10) 0.3200(3) 0.0166(5) Uani 1 1 d .
C7 C 0.4827(3) 0.47025(10) 0.4870(3) 0.0163(5) Uani 1 1 d .
C8 C 0.5216(3) 0.43292(11) 0.6265(3) 0.0172(5) Uani 1 1 d .
H8 H 0.4995 0.3930 0.6104 0.021 Uiso 1 1 calc R
C9 C 0.5905(3) 0.45436(11) 0.7835(3) 0.0193(5) Uani 1 1 d .
H9 H 0.6167 0.4290 0.8753 0.023 Uiso 1 1 calc R
O4 O -0.1539(2) 0.39499(8) 0.1461(2) 0.0230(4) Uani 1 1 d .
O5 O 0.0420(2) 0.35372(8) 0.7004(2) 0.0219(4) Uani 1 1 d .
N1 N -0.0733(3) 0.35990(9) 0.4147(3) 0.0196(4) Uani 1 1 d .
H1C H -0.0967 0.3234 0.3924 0.024 Uiso 1 1 calc R
C10 C -0.1006(3) 0.40267(11) 0.2947(3) 0.0173(5) Uani 1 1 d .
C11 C -0.0051(3) 0.38177(11) 0.5727(3) 0.0180(5) Uani 1 1 d .
C12 C -0.0529(3) 0.45790(10) 0.3860(3) 0.0162(5) Uani 1 1 d .
C13 C 0.0043(3) 0.44491(10) 0.5548(3) 0.0163(5) Uani 1 1 d .
C14 C -0.0596(3) 0.51283(10) 0.3253(3) 0.0163(5) Uani 1 1 d .
H14 H -0.0990 0.5212 0.2102 0.020 Uiso 1 1 calc R

loop_
_atom_site_aniso_label
_atom_site_aniso_U_11
_atom_site_aniso_U_22
_atom_site_aniso_U_33
_atom_site_aniso_U_23
_atom_site_aniso_U_13
_atom_site_aniso_U_12
O1 0.0208(8) 0.0202(10) 0.0277(10) -0.0039(7) 0.0041(7) 0.0000(6)
O2 0.0201(8) 0.0216(10) 0.0230(9) -0.0032(7) -0.0029(7) 0.0014(7)
O3 0.0305(10) 0.0384(13) 0.0303(11) -0.0028(9) 0.0053(8) -0.0010(8)
C1 0.0263(11) 0.0210(14) 0.0183(12) 0.0013(10) 0.0041(9) 0.0013(9)
C2 0.0239(11) 0.0181(13) 0.0227(13) -0.0017(10) 0.0059(9) -0.0026(9)
C3 0.0173(10) 0.0264(14) 0.0186(12) -0.0031(10) -0.0011(9) -0.0013(9)
C4 0.0168(10) 0.0280(14) 0.0167(12) -0.0025(10) 0.0027(8) 0.0008(9)
C5 0.0173(10) 0.0242(14) 0.0130(11) 0.0026(9) 0.0017(8) 0.0032(9)
C6 0.0129(9) 0.0203(13) 0.0164(11) 0.0007(9) 0.0034(8) 0.0023(8)
C7 0.0111(9) 0.0227(13) 0.0151(11) 0.0019(9) 0.0033(8) 0.0028(8)
C8 0.0159(10) 0.0189(13) 0.0163(12) 0.0014(9) 0.0030(8) 0.0013(8)
C9 0.0184(10) 0.0259(14) 0.0134(11) 0.0062(10) 0.0036(8) 0.0031(9)
O4 0.0213(8) 0.0285(11) 0.0164(9) -0.0041(7) -0.0004(7) -0.0001(7)
O5 0.0220(8) 0.0226(10) 0.0204(9) 0.0057(7) 0.0041(7) 0.0003(7)
N1 0.0196(9) 0.0179(11) 0.0201(10) -0.0028(8) 0.0027(8) -0.0029(7)
C10 0.0125(9) 0.0221(13) 0.0164(12) -0.0012(9) 0.0017(8) -0.0002(8)
C11 0.0137(9) 0.0228(13) 0.0177(12) 0.0000(9) 0.0044(8) 0.0004(9)
C12 0.0105(9) 0.0221(13) 0.0148(11) -0.0005(9) 0.0014(8) 0.0003(8)
C13 0.0120(9) 0.0216(13) 0.0156(11) 0.0004(9) 0.0042(8) -0.0001(8)
C14 0.0128(9) 0.0232(13) 0.0122(11) -0.0003(9) 0.0018(8) 0.0011(8)

loop_
_atom_type_symbol
_atom_type_description
_atom_type_scat_dispersion_real
_atom_type_scat_dispersion_imag
_atom_type_scat_source
C C 0.0033 0.0016 'International Tables Vol C Tables 4.2.6.8 and 6.1.1.4'
H H 0.0000 0.0000 'International Tables Vol C Tables 4.2.6.8 and 6.1.1.4'
N N 0.0061 0.0033 'International Tables Vol C Tables 4.2.6.8 and 6.1.1.4'
O O 0.0106 0.0060 'International Tables Vol C Tables 4.2.6.8 and 6.1.1.4'

loop_
_geom_angle_atom_site_label_1
_geom_angle_atom_site_label_2
_geom_angle_atom_site_label_3
_geom_angle
_geom_angle_site_symmetry_1
_geom_angle_site_symmetry_3
C2 O2 C3 113.66(18) . .
C6 O3 C4 120.69(19) . .
O1 C1 C2 111.0(2) . .
O2 C2 C1 108.1(2) . .
O2 C3 C4 107.03(18) . .
O3 C4 C3 108.8(2) . .
C6 C5 C9 121.0(2) . 3_666
O3 C6 C7 118.2(2) . .
C5 C6 O3 122.5(2) . .
C5 C6 C7 119.2(2) . .
C7 C7 C6 119.2(3) 3_666 .
C7 C7 C8 119.2(3) 3_666 .
C8 C7 C6 121.6(2) . .
C9 C8 C7 120.3(2) . .
C8 C9 C5 121.1(2) . 3_666
C11 N1 C10 111.9(2) . .
O4 C10 N1 125.4(2) . .
O4 C10 C12 128.3(2) . .
N1 C10 C12 106.35(19) . .
O5 C11 N1 125.7(2) . .
O5 C11 C13 127.7(2) . .
N1 C11 C13 106.51(19) . .
C13 C12 C10 107.2(2) . .
C14 C12 C10 129.5(2) . .
C14 C12 C13 123.3(2) . .
C12 C13 C11 108.0(2) . .
C14 C13 C11 130.1(2) 3_566 .
C14 C13 C12 121.8(2) 3_566 .
C12 C14 C13 114.9(2) . 3_566

loop_
_geom_bond_atom_site_label_1
_geom_bond_atom_site_label_2
_geom_bond_distance
_geom_bond_site_symmetry_2
O1 C1 1.436(3) .
O2 C2 1.415(3) .
O2 C3 1.432(3) .
O3 C4 1.461(3) .
O3 C6 1.391(3) .
C1 C2 1.506(3) .
C3 C4 1.506(4) .
C5 C6 1.383(3) .
C5 C9 1.399(4) 3_666
C6 C7 1.443(3) .
C7 C7 1.418(5) 3_666
C7 C8 1.426(3) .
C8 C9 1.369(3) .
C9 C5 1.399(4) 3_666
O4 C10 1.214(3) .
O5 C11 1.223(3) .
N1 C10 1.395(3) .
N1 C11 1.379(3) .
C10 C12 1.493(3) .
C11 C13 1.487(4) .
C12 C13 1.396(3) .
C12 C14 1.378(3) .
C13 C14 1.388(3) 3_566
C14 C13 1.388(3) 3_566

loop_
_geom_torsion_atom_site_label_1
_geom_torsion_atom_site_label_2
_geom_torsion_atom_site_label_3
_geom_torsion_atom_site_label_4
_geom_torsion
_geom_torsion_site_symmetry_1
_geom_torsion_site_symmetry_4
O1 C1 C2 O2 -59.2(3) . .
O2 C3 C4 O3 -54.6(2) . .
O3 C6 C7 C7 -177.7(2) . 3_666
O3 C6 C7 C8 3.1(3) . .
C2 O2 C3 C4 -164.77(19) . .
C3 O2 C2 C1 -179.46(19) . .
C4 O3 C6 C5 12.1(3) . .
C4 O3 C6 C7 -170.86(19) . .
C5 C6 C7 C7 -0.6(3) . 3_666
C5 C6 C7 C8 -179.8(2) . .
C6 O3 C4 C3 173.90(19) . .
C6 C7 C8 C9 179.5(2) . .
C7 C7 C8 C9 0.3(4) 3_666 .
C7 C8 C9 C5 0.4(3) . 3_666
C9 C5 C6 O3 176.9(2) 3_666 .
C9 C5 C6 C7 -0.2(3) 3_666 .
O4 C10 C12 C13 -179.1(2) . .
O4 C10 C12 C14 0.7(4) . .
O5 C11 C13 C12 176.7(2) . .
O5 C11 C13 C14 -2.7(4) . 3_566
N1 C10 C12 C13 1.2(2) . .
N1 C10 C12 C14 -178.9(2) . .
N1 C11 C13 C12 -1.7(2) . .
N1 C11 C13 C14 178.9(2) . 3_566
C10 N1 C11 O5 -175.9(2) . .
C10 N1 C11 C13 2.6(2) . .
C10 C12 C13 C11 0.3(2) . .
C10 C12 C13 C14 179.75(19) . 3_566
C10 C12 C14 C13 -179.7(2) . 3_566
C11 N1 C10 O4 177.9(2) . .
C11 N1 C10 C12 -2.5(2) . .
C13 C12 C14 C13 0.1(3) . 3_566
C14 C12 C13 C11 -179.56(19) . .
C14 C12 C13 C14 -0.1(4) . 3_566
